data_4509797
loop_
_publ_author_name
'Ugono, Onome'
'Rath, Nigam P.'
'Beatty, Alica M.'

_publ_section_title
;
 Synthesis and Control of Single Layer and Polar 2-D Layered Architectures
 in a Series of Organic Layered Solids
;
_journal_issue 11
_journal_name_full 'Crystal Growth &amp; Design'
_journal_page_first 4595
_journal_paper_doi 10.1021/cg900908n
_journal_volume 9
_journal_year 2009
_chemical_formula_moiety 'C8 H11 F N, C5 H3 N2 O4'
_chemical_formula_sum 'C13 H14 F N3 O4'
_chemical_formula_weight 295.27
_chemical_name_systematic
; 
 ? 
;
_space_group_IT_number 9
_symmetry_cell_setting monoclinic
_symmetry_space_group_name_Hall 'C -2yc'
_symmetry_space_group_name_H-M 'C 1 c 1'
_atom_sites_solution_hydrogens geom
_atom_sites_solution_primary direct
_atom_sites_solution_secondary difmap
_audit_creation_method SHELXL-97
_cell_angle_alpha 90.00
_cell_angle_beta 118.910(3)
_cell_angle_gamma 90.00
_cell_formula_units_Z 4
_cell_length_a 16.4915(11)
_cell_length_b 6.5669(4)
_cell_length_c 13.6542(9)
_cell_measurement_reflns_used 6524
_cell_measurement_temperature 100(2)
_cell_measurement_theta_max 35.69
_cell_measurement_theta_min 2.82
_cell_volume 1294.44(15)
_computing_cell_refinement 'Bruker SAINT'
_computing_data_collection 'Bruker APEX2'
_computing_data_reduction 'Bruker SAINT'
_computing_molecular_graphics 'Bruker SHELXTL'
_computing_publication_material 'Bruker SHELXTL'
_computing_structure_refinement 'SHELXL-97 (Sheldrick, 2008)'
_computing_structure_solution 'SHELXS-97 (Sheldrick, 2008)'
_diffrn_ambient_temperature 100(2)
_diffrn_measured_fraction_theta_full 0.999
_diffrn_measured_fraction_theta_max 0.991
_diffrn_measurement_device_type 'Bruker APEX-II CCD'
_diffrn_measurement_method '\f and \w scans'
_diffrn_radiation_monochromator graphite
_diffrn_radiation_source 'fine-focus sealed tube'
_diffrn_radiation_type MoK\a
_diffrn_radiation_wavelength 0.71073
_diffrn_reflns_av_R_equivalents 0.0311
_diffrn_reflns_av_sigmaI/netI 0.0394
_diffrn_reflns_limit_h_max 27
_diffrn_reflns_limit_h_min -19
_diffrn_reflns_limit_k_max 9
_diffrn_reflns_limit_k_min -10
_diffrn_reflns_limit_l_max 21
_diffrn_reflns_limit_l_min -22
_diffrn_reflns_number 11027
_diffrn_reflns_theta_full 25.00
_diffrn_reflns_theta_max 35.79
_diffrn_reflns_theta_min 2.82
_exptl_absorpt_coefficient_mu 0.123
_exptl_absorpt_correction_T_max 0.9682
_exptl_absorpt_correction_T_min 0.9433
_exptl_absorpt_correction_type multi-scan
_exptl_absorpt_process_details 'sadabs v2008/1'
_exptl_crystal_colour colourless
_exptl_crystal_density_diffrn 1.515
_exptl_crystal_density_meas ?
_exptl_crystal_density_method 'not measured'
_exptl_crystal_description block
_exptl_crystal_F_000 616
_exptl_crystal_size_max 0.48
_exptl_crystal_size_mid 0.33
_exptl_crystal_size_min 0.26
_refine_diff_density_max 0.535
_refine_diff_density_min -0.331
_refine_diff_density_rms 0.060
_refine_ls_abs_structure_details 'Flack H D (1983), Acta Cryst. A39, 876-881'
_refine_ls_abs_structure_Flack -0.2(5)
_refine_ls_extinction_method none
_refine_ls_goodness_of_fit_ref 1.090
_refine_ls_hydrogen_treatment mixed
_refine_ls_matrix_type full
_refine_ls_number_parameters 210
_refine_ls_number_reflns 5085
_refine_ls_number_restraints 5
_refine_ls_restrained_S_all 1.089
_refine_ls_R_factor_all 0.0400
_refine_ls_R_factor_gt 0.0354
_refine_ls_shift/su_max 0.001
_refine_ls_shift/su_mean 0.000
_refine_ls_structure_factor_coef Fsqd
_refine_ls_weighting_details 'calc w=1/[\s^2^(Fo^2^)+(0.0541P)^2^+0.1634P] where P=(Fo^2^+2Fc^2^)/3'
_refine_ls_weighting_scheme calc
_refine_ls_wR_factor_gt 0.0923
_refine_ls_wR_factor_ref 0.0956
_reflns_number_gt 4694
_reflns_number_total 5085
_reflns_threshold_expression >2sigma(I)
_cod_data_source_file cg900908nsup1.cif
_cod_data_source_block compound4
_cod_depositor_comments
;
The following automatic conversions were performed:

'_symmetry_cell_setting' value 'Monoclinic' changed to 'monoclinic'
according to /home/saulius/struct/CIF-dictionaries/cif_core.dic
dictionary named 'cif_core.dic' version 2.4.2 from 2011-04-26.

Automatic conversion script
Id: cif_fix_values 1891 2012-01-12 08:04:46Z andrius 

The following automatic conversions were performed:

'_exptl_crystal_density_meas' value 'no' was changed to '?' - the
value is perceived as not measured.

Automatic conversion script
Id: cif_fix_values 3008 2015-01-20 13:52:24Z robertas 
;
_cod_original_cell_volume 1294.44(14)
_cod_original_sg_symbol_H-M Cc
_cod_database_code 4509797

loop_
_symmetry_equiv_pos_as_xyz
'x, y, z'
'x, -y, z+1/2'
'x+1/2, y+1/2, z'
'x+1/2, -y+1/2, z+1/2'

loop_
_atom_site_label
_atom_site_type_symbol
_atom_site_fract_x
_atom_site_fract_y
_atom_site_fract_z
_atom_site_U_iso_or_equiv
_atom_site_adp_type
_atom_site_occupancy
_atom_site_symmetry_multiplicity
_atom_site_calc_flag
_atom_site_refinement_flags
F1 F 0.62968(6) 0.9538(2) 1.03642(7) 0.0372(2) Uani 1 1 d .
O1 O 0.83742(5) 0.38885(12) 0.80851(8) 0.01694(16) Uani 1 1 d .
O2 O 0.72182(6) 0.61653(12) 0.73780(8) 0.01755(15) Uani 1 1 d .
O3 O 0.44259(5) 0.09919(12) 0.77090(7) 0.01545(15) Uani 1 1 d .
O4 O 0.50769(5) -0.20671(11) 0.78242(6) 0.01284(13) Uani 1 1 d .
N1 N 0.72313(5) 0.08766(13) 0.78153(7) 0.01018(14) Uani 1 1 d .
N2 N 0.65575(6) -0.02659(12) 0.77841(7) 0.01006(13) Uani 1 1 d .
N3 N 0.91562(6) 0.99012(13) 0.83742(8) 0.01237(14) Uani 1 1 d D
C1 C 0.75205(7) 0.44609(15) 0.77210(9) 0.01231(15) Uani 1 1 d .
C2 C 0.69349(6) 0.28015(14) 0.77504(8) 0.01011(14) Uani 1 1 d .
C3 C 0.60617(6) 0.28671(15) 0.76839(8) 0.01144(15) Uani 1 1 d .
H3 H 0.5702 0.4034 0.7629 0.014 Uiso 1 1 calc R
C4 C 0.58424(7) 0.08445(14) 0.77161(9) 0.01027(14) Uani 1 1 d .
C5 C 0.50594(6) -0.01870(14) 0.77510(7) 0.01022(15) Uani 1 1 d .
C6 C 0.98344(8) 0.99384(18) 0.95917(9) 0.01735(18) Uani 1 1 d .
H6A H 0.9830 1.1308 0.9892 0.021 Uiso 1 1 calc R
H6B H 1.0463 0.9694 0.9695 0.021 Uiso 1 1 calc R
C7 C 0.96270(8) 0.83536(19) 1.02544(9) 0.01765(19) Uani 1 1 d .
H7A H 0.9594 0.6999 0.9919 0.021 Uiso 1 1 calc R
H7B H 1.0151 0.8325 1.1028 0.021 Uiso 1 1 calc R
C8 C 0.87457(7) 0.86927(17) 1.03055(9) 0.01555(17) Uani 1 1 d .
C9 C 0.81479(8) 0.70624(19) 1.01364(9) 0.0198(2) Uani 1 1 d .
H9 H 0.8306 0.5744 0.9995 0.024 Uiso 1 1 calc R
C10 C 0.73288(9) 0.7333(2) 1.01711(10) 0.0253(3) Uani 1 1 d .
H10 H 0.6923 0.6219 1.0050 0.030 Uiso 1 1 calc R
C11 C 0.71160(9) 0.9243(3) 1.03840(10) 0.0256(3) Uani 1 1 d .
C12 C 0.76969(9) 1.0882(2) 1.05957(10) 0.0246(2) Uani 1 1 d .
H12A H 0.7543 1.2181 1.0766 0.030 Uiso 1 1 calc R
C13 C 0.85138(8) 1.05915(19) 1.05536(9) 0.0192(2) Uani 1 1 d .
H13 H 0.8922 1.1709 1.0697 0.023 Uiso 1 1 calc R
H1 H 0.8719(17) 0.469(4) 0.7890(19) 0.037(6) Uiso 1 1 d .
H2 H 0.6613(16) -0.151(3) 0.7823(17) 0.030(5) Uiso 1 1 d .
H3A H 0.9278(13) 1.081(2) 0.8003(14) 0.013(4) Uiso 1 1 d D
H3B H 0.8587(10) 1.003(3) 0.8239(15) 0.022(5) Uiso 1 1 d D
H3C H 0.9203(16) 0.873(2) 0.8094(16) 0.026(5) Uiso 1 1 d D

loop_
_atom_site_aniso_label
_atom_site_aniso_U_11
_atom_site_aniso_U_22
_atom_site_aniso_U_33
_atom_site_aniso_U_23
_atom_site_aniso_U_13
_atom_site_aniso_U_12
F1 0.0165(4) 0.0746(7) 0.0227(4) 0.0017(4) 0.0111(3) 0.0061(4)
O1 0.0117(3) 0.0106(3) 0.0333(4) 0.0027(3) 0.0147(3) -0.0003(2)
O2 0.0192(3) 0.0074(3) 0.0333(4) 0.0033(3) 0.0185(3) 0.0022(3)
O3 0.0124(3) 0.0095(3) 0.0296(4) 0.0001(3) 0.0142(3) -0.0002(2)
O4 0.0132(3) 0.0070(3) 0.0209(3) 0.0001(2) 0.0103(2) -0.0012(2)
N1 0.0091(3) 0.0071(3) 0.0163(3) 0.0007(2) 0.0076(3) -0.0003(2)
N2 0.0092(3) 0.0064(3) 0.0166(3) 0.0003(3) 0.0079(3) -0.0006(2)
N3 0.0130(3) 0.0083(3) 0.0187(3) 0.0011(3) 0.0098(3) 0.0008(2)
C1 0.0120(4) 0.0089(4) 0.0207(4) -0.0001(3) 0.0116(3) -0.0006(3)
C2 0.0092(3) 0.0069(3) 0.0170(4) 0.0006(3) 0.0086(3) 0.0000(3)
C3 0.0098(3) 0.0086(4) 0.0191(4) 0.0006(3) 0.0095(3) 0.0001(3)
C4 0.0090(3) 0.0081(3) 0.0156(3) 0.0005(3) 0.0074(3) 0.0000(3)
C5 0.0095(3) 0.0087(3) 0.0142(4) -0.0004(3) 0.0070(3) -0.0020(3)
C6 0.0140(4) 0.0194(5) 0.0184(4) 0.0000(3) 0.0076(3) -0.0032(3)
C7 0.0162(4) 0.0196(5) 0.0175(4) 0.0037(3) 0.0085(3) 0.0031(4)
C8 0.0157(4) 0.0175(4) 0.0132(4) 0.0024(3) 0.0069(3) 0.0011(3)
C9 0.0190(4) 0.0198(5) 0.0186(4) 0.0037(4) 0.0076(4) -0.0016(4)
C10 0.0185(5) 0.0352(7) 0.0211(5) 0.0057(4) 0.0087(4) -0.0048(4)
C11 0.0163(5) 0.0468(8) 0.0145(4) 0.0035(4) 0.0079(4) 0.0047(5)
C12 0.0215(5) 0.0346(7) 0.0176(4) -0.0031(4) 0.0094(4) 0.0068(5)
C13 0.0198(5) 0.0203(5) 0.0171(4) -0.0018(4) 0.0087(4) 0.0019(4)

loop_
_atom_type_symbol
_atom_type_description
_atom_type_scat_dispersion_real
_atom_type_scat_dispersion_imag
_atom_type_scat_source
C C 0.0033 0.0016 'International Tables Vol C Tables 4.2.6.8 and 6.1.1.4'
H H 0.0000 0.0000 'International Tables Vol C Tables 4.2.6.8 and 6.1.1.4'
N N 0.0061 0.0033 'International Tables Vol C Tables 4.2.6.8 and 6.1.1.4'
O O 0.0106 0.0060 'International Tables Vol C Tables 4.2.6.8 and 6.1.1.4'
F F 0.0171 0.0103 'International Tables Vol C Tables 4.2.6.8 and 6.1.1.4'

loop_
_geom_angle_atom_site_label_1
_geom_angle_atom_site_label_2
_geom_angle_atom_site_label_3
_geom_angle
C1 O1 H1 115.9(16)
N2 N1 C2 104.96(8)
N1 N2 C4 112.80(8)
N1 N2 H2 119.8(17)
C4 N2 H2 127.4(17)
C6 N3 H3A 112.4(12)
C6 N3 H3B 112.8(12)
H3A N3 H3B 109.9(18)
C6 N3 H3C 108.8(13)
H3A N3 H3C 104.6(19)
H3B N3 H3C 108(2)
O2 C1 O1 125.19(10)
O2 C1 C2 122.52(9)
O1 C1 C2 112.28(9)
N1 C2 C3 111.33(8)
N1 C2 C1 118.48(8)
C3 C2 C1 130.15(9)
C4 C3 C2 104.19(9)
C4 C3 H3 127.9
C2 C3 H3 127.9
N2 C4 C3 106.71(8)
N2 C4 C5 119.82(8)
C3 C4 C5 133.37(9)
O4 C5 O3 126.44(9)
O4 C5 C4 118.20(8)
O3 C5 C4 115.35(8)
N3 C6 C7 112.89(9)
N3 C6 H6A 109.0
C7 C6 H6A 109.0
N3 C6 H6B 109.0
C7 C6 H6B 109.0
H6A C6 H6B 107.8
C8 C7 C6 115.21(10)
C8 C7 H7A 108.5
C6 C7 H7A 108.5
C8 C7 H7B 108.5
C6 C7 H7B 108.5
H7A C7 H7B 107.5
C13 C8 C9 118.13(11)
C13 C8 C7 121.90(10)
C9 C8 C7 119.94(10)
C10 C9 C8 121.18(13)
C10 C9 H9 119.4
C8 C9 H9 119.4
C11 C10 C9 118.58(13)
C11 C10 H10 120.7
C9 C10 H10 120.7
F1 C11 C10 118.87(14)
F1 C11 C12 118.65(14)
C10 C11 C12 122.47(12)
C11 C12 C13 118.32(13)
C11 C12 H12A 120.8
C13 C12 H12A 120.8
C12 C13 C8 121.25(12)
C12 C13 H13 119.4
C8 C13 H13 119.4

loop_
_geom_bond_atom_site_label_1
_geom_bond_atom_site_label_2
_geom_bond_distance
F1 C11 1.3521(15)
O1 C1 1.3015(12)
O1 H1 0.90(3)
O2 C1 1.2226(12)
O3 C5 1.2791(12)
O4 C5 1.2379(12)
N1 N2 1.3244(11)
N1 C2 1.3427(12)
N2 C4 1.3510(13)
N2 H2 0.82(2)
N3 C6 1.4890(14)
N3 H3A 0.865(14)
N3 H3B 0.868(15)
N3 H3C 0.880(15)
C1 C2 1.4694(13)
C2 C3 1.3991(13)
C3 C4 1.3829(13)
C3 H3 0.9500
C4 C5 1.4792(13)
C6 C7 1.5224(16)
C6 H6A 0.9900
C6 H6B 0.9900
C7 C8 1.5050(16)
C7 H7A 0.9900
C7 H7B 0.9900
C8 C13 1.3932(17)
C8 C9 1.3969(16)
C9 C10 1.3857(18)
C9 H9 0.9500
C10 C11 1.371(2)
C10 H10 0.9500
C11 C12 1.376(2)
C12 C13 1.3891(18)
C12 H12A 0.9500
C13 H13 0.9500

loop_
_geom_torsion_atom_site_label_1
_geom_torsion_atom_site_label_2
_geom_torsion_atom_site_label_3
_geom_torsion_atom_site_label_4
_geom_torsion
C2 N1 N2 C4 -0.80(11)
N2 N1 C2 C3 0.35(11)
N2 N1 C2 C1 -177.67(8)
O2 C1 C2 N1 160.54(10)
O1 C1 C2 N1 -18.78(13)
O2 C1 C2 C3 -17.06(17)
O1 C1 C2 C3 163.63(10)
N1 C2 C3 C4 0.18(11)
C1 C2 C3 C4 177.91(10)
N1 N2 C4 C3 0.93(12)
N1 N2 C4 C5 -175.85(8)
C2 C3 C4 N2 -0.64(11)
C2 C3 C4 C5 175.52(10)
N2 C4 C5 O4 -1.17(14)
C3 C4 C5 O4 -176.93(11)
N2 C4 C5 O3 178.35(9)
C3 C4 C5 O3 2.59(16)
N3 C6 C7 C8 -66.49(13)
C6 C7 C8 C13 -46.84(15)
C6 C7 C8 C9 135.22(11)
C13 C8 C9 C10 2.43(16)
C7 C8 C9 C10 -179.55(10)
C8 C9 C10 C11 -0.47(17)
C9 C10 C11 F1 176.77(10)
C9 C10 C11 C12 -1.91(19)
F1 C11 C12 C13 -176.50(11)
C10 C11 C12 C13 2.19(18)
C11 C12 C13 C8 -0.08(17)
C9 C8 C13 C12 -2.15(16)
C7 C8 C13 C12 179.87(10)
